data_4302395
loop_
_publ_author_name
'Panda, Tarun K.'
'Trambitas, Alexandra G.'
'Bannenberg, Thomas'
'Hrib, Cristian G.'
'Randoll, S\"oren'
'Jones, Peter G.'
'Tamm, Matthias'

_publ_section_title
;
 Imidazolin-2-iminato Complexes of Rare Earth Metals with Very Short
 Metal--Nitrogen Bonds: Experimental and Theoretical Studies
;
_journal_coden_ASTM INOCAJ
_journal_issue 12
_journal_name_full 'Inorganic chemistry'
_journal_page_first 5462
_journal_page_last 5472
_journal_paper_doi 10.1021/ic900503q
_journal_volume 48
_journal_year 2009
_chemical_formula_sum 'C43 H68 Cl2 N3 O4 Y'
_chemical_formula_weight 850.81
_space_group_IT_number 14
_symmetry_cell_setting monoclinic
_symmetry_space_group_name_Hall '-P 2yn'
_symmetry_space_group_name_H-M 'P 1 21/n 1'
_atom_sites_solution_hydrogens geom
_atom_sites_solution_primary direct
_atom_sites_solution_secondary difmap
_audit_creation_method SHELXL-97
_cell_angle_alpha 90.00
_cell_angle_beta 96.103(3)
_cell_angle_gamma 90.00
_cell_formula_units_Z 4
_cell_length_a 18.1725(16)
_cell_length_b 12.3217(12)
_cell_length_c 19.9922(18)
_cell_measurement_reflns_used 6853
_cell_measurement_temperature 133(2)
_cell_measurement_theta_max 27.56
_cell_measurement_theta_min 2.30
_cell_volume 4451.2(7)
_computing_cell_refinement 'Bruker SAINT'
_computing_data_collection 'Bruker SMART'
_computing_data_reduction 'Bruker SAINT'
_computing_molecular_graphics 'Siemens XP'
_computing_publication_material SHELXL-97
_computing_structure_refinement 'SHELXL-97 (Sheldrick, 1997)'
_computing_structure_solution 'SHELXS-97 (Sheldrick, 1990)'
_diffrn_ambient_temperature 133(2)
_diffrn_detector_area_resol_mean 8.192
_diffrn_measured_fraction_theta_full 1.000
_diffrn_measured_fraction_theta_max 1.000
_diffrn_measurement_device_type 'Bruker SMART 1000 CCD'
_diffrn_measurement_method '\w- & \f-scan'
_diffrn_radiation_monochromator graphite
_diffrn_radiation_source 'fine-focus sealed tube'
_diffrn_radiation_type MoK\a
_diffrn_radiation_wavelength 0.71073
_diffrn_reflns_av_R_equivalents 0.0719
_diffrn_reflns_av_sigmaI/netI 0.0483
_diffrn_reflns_limit_h_max 24
_diffrn_reflns_limit_h_min -24
_diffrn_reflns_limit_k_max 16
_diffrn_reflns_limit_k_min -16
_diffrn_reflns_limit_l_max 26
_diffrn_reflns_limit_l_min -26
_diffrn_reflns_number 82061
_diffrn_reflns_theta_full 28.00
_diffrn_reflns_theta_max 28.28
_diffrn_reflns_theta_min 1.44
_exptl_absorpt_coefficient_mu 1.472
_exptl_absorpt_correction_T_max 0.7282
_exptl_absorpt_correction_T_min 0.5508
_exptl_absorpt_correction_type multi-scan
_exptl_absorpt_process_details SADABS
_exptl_crystal_colour colourless
_exptl_crystal_density_diffrn 1.270
_exptl_crystal_density_meas ?
_exptl_crystal_density_method .
_exptl_crystal_description irregular
_exptl_crystal_F_000 1808
_exptl_crystal_size_max 0.46
_exptl_crystal_size_mid 0.34
_exptl_crystal_size_min 0.23
_refine_diff_density_max 0.657
_refine_diff_density_min -0.387
_refine_diff_density_rms 0.074
_refine_ls_extinction_method none
_refine_ls_goodness_of_fit_ref 1.035
_refine_ls_hydrogen_treatment 'rigid methyls, others riding'
_refine_ls_matrix_type full
_refine_ls_number_parameters 486
_refine_ls_number_reflns 11052
_refine_ls_number_restraints 0
_refine_ls_restrained_S_all 1.035
_refine_ls_R_factor_all 0.0767
_refine_ls_R_factor_gt 0.0359
_refine_ls_shift/su_max 0.001
_refine_ls_shift/su_mean 0.000
_refine_ls_structure_factor_coef Fsqd
_refine_ls_weighting_details 'calc w=1/[\s^2^(Fo^2^)+(0.0323P)^2^+4.0919P] where P=(Fo^2^+2Fc^2^)/3'
_refine_ls_weighting_scheme calc
_refine_ls_wR_factor_gt 0.0744
_refine_ls_wR_factor_ref 0.0908
_reflns_number_gt 7730
_reflns_number_total 11052
_reflns_threshold_expression >2sigma(I)
_cod_duplicate_entry 4338642
_cod_data_source_file ic900503q_si_002_7.cif
_cod_data_source_block tkpa3a
_cod_depositor_comments
;
The following automatic conversions were performed:
'_symmetry_cell_setting' value 'Monoclinic' changed to 'monoclinic'
according to '/home/saulius/struct/CIF-dictionaries/cif_core.dic'
dictionary named 'cif_core.dic' version 2.4.1 from 2010-06-29.

Automatic conversion script
Id: cif_fix_enum 1527 2010-12-29 10:47:43Z saulius 
;
_cod_original_sg_symbol_H-M 'P 21/n'
_cod_database_code 4302395

loop_
_symmetry_equiv_pos_as_xyz
'x, y, z'
'-x+1/2, y+1/2, -z+1/2'
'-x, -y, -z'
'x-1/2, -y-1/2, z-1/2'

loop_
_atom_site_label
_atom_site_type_symbol
_atom_site_fract_x
_atom_site_fract_y
_atom_site_fract_z
_atom_site_U_iso_or_equiv
_atom_site_adp_type
_atom_site_occupancy
_atom_site_symmetry_multiplicity
_atom_site_calc_flag
_atom_site_refinement_flags
_atom_site_disorder_assembly
_atom_site_disorder_group
Y Y 0.156821(11) 0.216271(18) 0.616153(10) 0.01372(6) Uani 1 1 d . . .
Cl1 Cl 0.14494(3) 0.42471(5) 0.63622(3) 0.02471(13) Uani 1 1 d . . .
Cl2 Cl 0.13126(3) 0.00752(5) 0.62116(3) 0.02608(13) Uani 1 1 d . . .
N1 N 0.23234(10) 0.21779(16) 0.54179(9) 0.0160(4) Uani 1 1 d . . .
N2 N 0.25714(9) 0.24914(15) 0.42692(9) 0.0133(4) Uani 1 1 d . . .
N3 N 0.34454(9) 0.16913(15) 0.49414(8) 0.0137(4) Uani 1 1 d . . .
C1 C 0.27236(11) 0.21291(17) 0.49451(10) 0.0122(4) Uani 1 1 d . . .
C2 C 0.31661(12) 0.22872(19) 0.39027(11) 0.0167(5) Uani 1 1 d . . .
H2 H 0.3190 0.2462 0.3443 0.020 Uiso 1 1 calc R . .
C3 C 0.36972(12) 0.18032(19) 0.43102(11) 0.0177(5) Uani 1 1 d . . .
H3 H 0.4165 0.1575 0.4191 0.021 Uiso 1 1 calc R . .
C4 C 0.19296(11) 0.31118(18) 0.40284(10) 0.0140(4) Uani 1 1 d . . .
C5 C 0.13585(12) 0.26000(18) 0.36161(11) 0.0161(5) Uani 1 1 d . . .
C6 C 0.07474(12) 0.32311(19) 0.33789(11) 0.0197(5) Uani 1 1 d . . .
H6 H 0.0353 0.2908 0.3098 0.024 Uiso 1 1 calc R . .
C7 C 0.07044(13) 0.4315(2) 0.35448(11) 0.0224(5) Uani 1 1 d . . .
H7 H 0.0281 0.4727 0.3383 0.027 Uiso 1 1 calc R . .
C8 C 0.12790(13) 0.48032(19) 0.39473(12) 0.0209(5) Uani 1 1 d . . .
H8 H 0.1247 0.5552 0.4055 0.025 Uiso 1 1 calc R . .
C9 C 0.19049(12) 0.42131(19) 0.41978(11) 0.0164(4) Uani 1 1 d . . .
C10 C 0.25535(13) 0.47506(19) 0.46176(12) 0.0228(5) Uani 1 1 d . . .
H10 H 0.2769 0.4200 0.4950 0.027 Uiso 1 1 calc R . .
C11 C 0.31578(15) 0.5057(3) 0.41753(17) 0.0436(8) Uani 1 1 d . . .
H11A H 0.3324 0.4405 0.3954 0.065 Uiso 1 1 calc R . .
H11B H 0.3577 0.5381 0.4455 0.065 Uiso 1 1 calc R . .
H11C H 0.2960 0.5581 0.3834 0.065 Uiso 1 1 calc R . .
C12 C 0.23428(15) 0.5735(2) 0.50139(13) 0.0294(6) Uani 1 1 d . . .
H12A H 0.2184 0.6325 0.4702 0.044 Uiso 1 1 calc R . .
H12B H 0.2771 0.5972 0.5318 0.044 Uiso 1 1 calc R . .
H12C H 0.1937 0.5543 0.5277 0.044 Uiso 1 1 calc R . .
C13 C 0.14012(12) 0.13957(19) 0.34652(11) 0.0194(5) Uani 1 1 d . . .
H13 H 0.1929 0.1225 0.3410 0.023 Uiso 1 1 calc R . .
C14 C 0.09367(15) 0.1054(2) 0.28154(14) 0.0349(7) Uani 1 1 d . . .
H14A H 0.0410 0.1135 0.2871 0.052 Uiso 1 1 calc R . .
H14B H 0.1041 0.0294 0.2716 0.052 Uiso 1 1 calc R . .
H14C H 0.1061 0.1514 0.2444 0.052 Uiso 1 1 calc R . .
C15 C 0.11893(15) 0.0728(2) 0.40600(13) 0.0313(6) Uani 1 1 d . . .
H15A H 0.1486 0.0964 0.4472 0.047 Uiso 1 1 calc R . .
H15B H 0.1282 -0.0042 0.3981 0.047 Uiso 1 1 calc R . .
H15C H 0.0663 0.0835 0.4108 0.047 Uiso 1 1 calc R . .
C16 C 0.39048(11) 0.13751(18) 0.55345(10) 0.0140(4) Uani 1 1 d . . .
C17 C 0.42692(11) 0.21847(19) 0.59418(10) 0.0158(4) Uani 1 1 d . . .
C18 C 0.47316(12) 0.1851(2) 0.65069(11) 0.0199(5) Uani 1 1 d . . .
H18 H 0.4987 0.2382 0.6788 0.024 Uiso 1 1 calc R . .
C19 C 0.48249(13) 0.0768(2) 0.66660(11) 0.0219(5) Uani 1 1 d . . .
H19 H 0.5139 0.0558 0.7055 0.026 Uiso 1 1 calc R . .
C20 C 0.44610(13) -0.0015(2) 0.62584(11) 0.0207(5) Uani 1 1 d . . .
H20 H 0.4529 -0.0759 0.6372 0.025 Uiso 1 1 calc R . .
C21 C 0.39940(12) 0.02692(18) 0.56825(10) 0.0158(4) Uani 1 1 d . . .
C22 C 0.41713(13) 0.33837(19) 0.57834(12) 0.0197(5) Uani 1 1 d . . .
H22 H 0.3875 0.3446 0.5334 0.024 Uiso 1 1 calc R . .
C23 C 0.49142(14) 0.3947(2) 0.57350(14) 0.0313(6) Uani 1 1 d . . .
H23A H 0.5212 0.3917 0.6173 0.047 Uiso 1 1 calc R . .
H23B H 0.4828 0.4706 0.5603 0.047 Uiso 1 1 calc R . .
H23C H 0.5178 0.3579 0.5398 0.047 Uiso 1 1 calc R . .
C24 C 0.37393(14) 0.3955(2) 0.62970(13) 0.0280(6) Uani 1 1 d . . .
H24A H 0.3256 0.3606 0.6305 0.042 Uiso 1 1 calc R . .
H24B H 0.3669 0.4720 0.6171 0.042 Uiso 1 1 calc R . .
H24C H 0.4016 0.3906 0.6744 0.042 Uiso 1 1 calc R . .
C25 C 0.36077(12) -0.06085(19) 0.52459(11) 0.0184(5) Uani 1 1 d . . .
H25 H 0.3348 -0.0253 0.4837 0.022 Uiso 1 1 calc R . .
C26 C 0.30250(15) -0.1186(2) 0.56168(15) 0.0374(7) Uani 1 1 d . . .
H26A H 0.3268 -0.1552 0.6016 0.056 Uiso 1 1 calc R . .
H26B H 0.2764 -0.1724 0.5318 0.056 Uiso 1 1 calc R . .
H26C H 0.2670 -0.0653 0.5754 0.056 Uiso 1 1 calc R . .
C27 C 0.41588(14) -0.1420(2) 0.50138(13) 0.0310(6) Uani 1 1 d . . .
H27A H 0.4516 -0.1039 0.4765 0.046 Uiso 1 1 calc R . .
H27B H 0.3894 -0.1963 0.4721 0.046 Uiso 1 1 calc R . .
H27C H 0.4420 -0.1781 0.5406 0.046 Uiso 1 1 calc R . .
O1 O 0.07237(8) 0.21096(13) 0.70659(8) 0.0203(3) Uani 1 1 d . . .
C28 C 0.07158(15) 0.1255(2) 0.75660(12) 0.0277(6) Uani 1 1 d . . .
H28A H 0.1226 0.1064 0.7752 0.033 Uiso 1 1 calc R . .
H28B H 0.0469 0.0597 0.7366 0.033 Uiso 1 1 calc R . .
C29 C 0.02894(17) 0.1715(3) 0.81072(14) 0.0381(7) Uani 1 1 d . . .
H29A H 0.0615 0.2137 0.8440 0.046 Uiso 1 1 calc R . .
H29B H 0.0042 0.1135 0.8343 0.046 Uiso 1 1 calc R . .
C30 C -0.02698(15) 0.2440(2) 0.77097(15) 0.0360(7) Uani 1 1 d . . .
H30A H -0.0454 0.3011 0.7998 0.043 Uiso 1 1 calc R . .
H30B H -0.0695 0.2015 0.7498 0.043 Uiso 1 1 calc R . .
C31 C 0.01779(13) 0.2925(2) 0.71836(12) 0.0260(5) Uani 1 1 d . . .
H31A H -0.0144 0.3084 0.6764 0.031 Uiso 1 1 calc R . .
H31B H 0.0422 0.3606 0.7351 0.031 Uiso 1 1 calc R . .
O2 O 0.04159(8) 0.23094(13) 0.55193(8) 0.0194(3) Uani 1 1 d . . .
C32 C -0.01852(12) 0.1527(2) 0.54975(13) 0.0235(5) Uani 1 1 d . . .
H32A H -0.0281 0.1316 0.5958 0.028 Uiso 1 1 calc R . .
H32B H -0.0064 0.0867 0.5249 0.028 Uiso 1 1 calc R . .
C33 C -0.08504(13) 0.2096(2) 0.51387(13) 0.0268(5) Uani 1 1 d . . .
H33A H -0.1114 0.2529 0.5455 0.032 Uiso 1 1 calc R . .
H33B H -0.1199 0.1573 0.4901 0.032 Uiso 1 1 calc R . .
C34 C -0.04959(13) 0.2824(2) 0.46445(12) 0.0296(6) Uani 1 1 d . . .
H34A H -0.0378 0.2411 0.4244 0.035 Uiso 1 1 calc R . .
H34B H -0.0822 0.3442 0.4497 0.035 Uiso 1 1 calc R . .
C35 C 0.02031(13) 0.3206(2) 0.50618(12) 0.0254(5) Uani 1 1 d . . .
H35A H 0.0598 0.3361 0.4771 0.031 Uiso 1 1 calc R . .
H35B H 0.0106 0.3870 0.5316 0.031 Uiso 1 1 calc R . .
O3 O 0.24062(8) 0.20942(13) 0.71291(7) 0.0193(3) Uani 1 1 d . . .
C36 C 0.30300(13) 0.1333(2) 0.72236(12) 0.0208(5) Uani 1 1 d . . .
H36A H 0.3287 0.1288 0.6812 0.025 Uiso 1 1 calc R . .
H36B H 0.2858 0.0599 0.7334 0.025 Uiso 1 1 calc R . .
C37 C 0.35362(13) 0.1794(2) 0.78014(12) 0.0227(5) Uani 1 1 d . . .
H37A H 0.3876 0.2344 0.7644 0.027 Uiso 1 1 calc R . .
H37B H 0.3830 0.1217 0.8049 0.027 Uiso 1 1 calc R . .
C38 C 0.29890(13) 0.2307(2) 0.82343(11) 0.0239(5) Uani 1 1 d . . .
H38A H 0.2749 0.1753 0.8496 0.029 Uiso 1 1 calc R . .
H38B H 0.3232 0.2855 0.8546 0.029 Uiso 1 1 calc R . .
C39 C 0.24410(13) 0.2827(2) 0.77074(11) 0.0252(5) Uani 1 1 d . . .
H39A H 0.1949 0.2896 0.7874 0.030 Uiso 1 1 calc R . .
H39B H 0.2613 0.3556 0.7586 0.030 Uiso 1 1 calc R . .
O4 O 0.29580(11) 0.35229(18) 0.23975(9) 0.0410(5) Uani 1 1 d . . .
C40 C 0.2795(3) 0.2703(3) 0.1920(2) 0.0839(16) Uani 1 1 d . . .
H40A H 0.2616 0.2047 0.2138 0.101 Uiso 1 1 calc R . .
H40B H 0.3245 0.2508 0.1708 0.101 Uiso 1 1 calc R . .
C41 C 0.2216(3) 0.3114(4) 0.1405(2) 0.0948(18) Uani 1 1 d . . .
H41A H 0.2423 0.3223 0.0971 0.114 Uiso 1 1 calc R . .
H41B H 0.1802 0.2591 0.1336 0.114 Uiso 1 1 calc R . .
C42 C 0.1965(2) 0.4124(3) 0.16518(17) 0.0593(10) Uani 1 1 d . . .
H42A H 0.1422 0.4109 0.1666 0.071 Uiso 1 1 calc R . .
H42B H 0.2088 0.4729 0.1358 0.071 Uiso 1 1 calc R . .
C43 C 0.23553(16) 0.4262(3) 0.23463(13) 0.0371(7) Uani 1 1 d . . .
H43A H 0.2536 0.5017 0.2414 0.044 Uiso 1 1 calc R . .
H43B H 0.2017 0.4098 0.2689 0.044 Uiso 1 1 calc R . .

loop_
_atom_site_aniso_label
_atom_site_aniso_U_11
_atom_site_aniso_U_22
_atom_site_aniso_U_33
_atom_site_aniso_U_23
_atom_site_aniso_U_13
_atom_site_aniso_U_12
Y 0.01263(10) 0.01536(11) 0.01332(10) -0.00034(9) 0.00209(7) 0.00088(9)
Cl1 0.0316(3) 0.0157(3) 0.0270(3) -0.0027(2) 0.0043(2) -0.0008(2)
Cl2 0.0283(3) 0.0156(3) 0.0352(3) -0.0012(2) 0.0076(3) 0.0022(2)
N1 0.0144(9) 0.0186(10) 0.0144(8) 0.0011(8) -0.0004(7) 0.0010(8)
N2 0.0115(8) 0.0152(9) 0.0132(8) 0.0024(7) 0.0006(7) 0.0015(7)
N3 0.0118(8) 0.0196(10) 0.0095(8) 0.0016(7) 0.0001(7) 0.0024(7)
C1 0.0124(9) 0.0095(10) 0.0141(9) 0.0010(9) -0.0015(8) -0.0006(8)
C2 0.0159(10) 0.0215(13) 0.0129(10) 0.0018(9) 0.0032(8) 0.0003(9)
C3 0.0127(10) 0.0240(12) 0.0170(11) 0.0001(9) 0.0040(8) 0.0012(9)
C4 0.0129(10) 0.0168(12) 0.0124(10) 0.0035(8) 0.0017(8) 0.0022(8)
C5 0.0166(11) 0.0171(12) 0.0141(10) 0.0029(8) -0.0003(8) -0.0003(9)
C6 0.0168(11) 0.0225(12) 0.0185(11) 0.0038(9) -0.0040(9) -0.0002(9)
C7 0.0180(11) 0.0261(13) 0.0220(12) 0.0048(10) -0.0028(9) 0.0071(10)
C8 0.0234(12) 0.0148(12) 0.0243(12) 0.0026(9) 0.0010(10) 0.0046(9)
C9 0.0169(11) 0.0165(11) 0.0158(10) 0.0025(9) 0.0022(8) 0.0000(9)
C10 0.0200(12) 0.0154(12) 0.0317(13) -0.0030(10) -0.0037(10) 0.0001(9)
C11 0.0265(15) 0.0392(18) 0.067(2) -0.0175(16) 0.0146(14) -0.0129(13)
C12 0.0322(14) 0.0204(13) 0.0345(14) -0.0027(11) -0.0011(11) -0.0022(11)
C13 0.0172(11) 0.0168(12) 0.0228(12) -0.0011(9) -0.0044(9) 0.0005(9)
C14 0.0359(15) 0.0269(15) 0.0378(15) -0.0090(12) -0.0149(12) 0.0006(12)
C15 0.0364(15) 0.0182(13) 0.0389(15) 0.0027(11) 0.0028(12) -0.0054(11)
C16 0.0106(10) 0.0199(11) 0.0114(10) 0.0003(8) 0.0009(8) 0.0024(9)
C17 0.0131(10) 0.0196(11) 0.0149(10) -0.0008(9) 0.0027(8) -0.0020(9)
C18 0.0163(11) 0.0262(13) 0.0166(11) -0.0043(9) -0.0007(9) -0.0013(9)
C19 0.0192(11) 0.0293(14) 0.0158(11) 0.0014(10) -0.0053(9) 0.0039(10)
C20 0.0221(12) 0.0197(12) 0.0195(11) 0.0040(9) -0.0016(9) 0.0048(10)
C21 0.0139(10) 0.0196(12) 0.0138(10) -0.0004(9) 0.0010(8) -0.0001(9)
C22 0.0196(11) 0.0178(12) 0.0210(12) 0.0005(9) -0.0003(9) -0.0016(9)
C23 0.0287(14) 0.0248(14) 0.0418(15) 0.0033(12) 0.0101(12) -0.0069(11)
C24 0.0271(13) 0.0242(14) 0.0336(14) -0.0039(11) 0.0067(11) -0.0008(11)
C25 0.0197(11) 0.0178(12) 0.0166(11) -0.0017(9) -0.0026(9) 0.0013(9)
C26 0.0288(14) 0.0418(18) 0.0434(16) -0.0150(14) 0.0124(12) -0.0115(13)
C27 0.0242(13) 0.0366(16) 0.0319(14) -0.0151(12) 0.0017(11) 0.0039(12)
O1 0.0215(8) 0.0198(8) 0.0208(8) 0.0033(7) 0.0087(6) 0.0035(7)
C28 0.0349(14) 0.0240(14) 0.0259(13) 0.0071(10) 0.0105(11) 0.0004(11)
C29 0.0492(18) 0.0388(17) 0.0297(15) 0.0037(13) 0.0203(13) -0.0036(14)
C30 0.0264(14) 0.0384(17) 0.0464(17) -0.0082(13) 0.0186(13) -0.0035(12)
C31 0.0251(12) 0.0279(14) 0.0260(12) -0.0012(11) 0.0067(10) 0.0081(11)
O2 0.0140(7) 0.0193(9) 0.0240(8) 0.0031(7) -0.0021(6) -0.0021(6)
C32 0.0156(11) 0.0200(13) 0.0341(14) -0.0035(11) -0.0002(10) -0.0052(9)
C33 0.0171(11) 0.0317(14) 0.0307(13) -0.0035(12) -0.0018(10) -0.0009(11)
C34 0.0216(12) 0.0408(16) 0.0247(12) 0.0037(12) -0.0047(10) -0.0003(12)
C35 0.0220(12) 0.0284(14) 0.0246(13) 0.0095(10) -0.0040(10) -0.0007(11)
O3 0.0192(8) 0.0236(9) 0.0146(7) -0.0040(7) -0.0010(6) 0.0060(7)
C36 0.0201(12) 0.0203(12) 0.0216(11) 0.0002(10) 0.0004(9) 0.0052(10)
C37 0.0198(11) 0.0244(13) 0.0227(12) 0.0034(10) -0.0037(10) 0.0012(10)
C38 0.0258(12) 0.0290(15) 0.0158(11) -0.0007(10) -0.0024(9) -0.0028(11)
C39 0.0254(12) 0.0298(14) 0.0194(11) -0.0093(11) -0.0028(9) 0.0050(11)
O4 0.0398(11) 0.0509(13) 0.0297(10) -0.0009(9) -0.0082(9) 0.0104(10)
C40 0.099(3) 0.065(3) 0.075(3) -0.027(2) -0.052(2) 0.039(2)
C41 0.127(4) 0.077(3) 0.066(3) -0.026(2) -0.058(3) 0.048(3)
C42 0.051(2) 0.068(3) 0.054(2) -0.0046(19) -0.0173(17) 0.0226(19)
C43 0.0432(17) 0.0395(17) 0.0298(14) 0.0061(13) 0.0100(13) 0.0009(14)

loop_
_atom_type_symbol
_atom_type_description
_atom_type_scat_dispersion_real
_atom_type_scat_dispersion_imag
_atom_type_scat_source
C C 0.0033 0.0016 'International Tables Vol C Tables 4.2.6.8 and 6.1.1.4'
H H 0.0000 0.0000 'International Tables Vol C Tables 4.2.6.8 and 6.1.1.4'
N N 0.0061 0.0033 'International Tables Vol C Tables 4.2.6.8 and 6.1.1.4'
Cl Cl 0.1484 0.1585 'International Tables Vol C Tables 4.2.6.8 and 6.1.1.4'
Y Y -2.7962 3.5667 'International Tables Vol C Tables 4.2.6.8 and 6.1.1.4'
O O 0.0106 0.0060 'International Tables Vol C Tables 4.2.6.8 and 6.1.1.4'

loop_
_geom_angle_atom_site_label_1
_geom_angle_atom_site_label_2
_geom_angle_atom_site_label_3
_geom_angle
_geom_angle_site_symmetry_1
_geom_angle_site_symmetry_3
_geom_angle_publ_flag
N1 Y O3 99.61(6) . . ?
N1 Y O2 102.80(6) . . ?
O3 Y O2 157.44(5) . . ?
N1 Y O1 177.63(6) . . ?
O3 Y O1 78.21(5) . . ?
O2 Y O1 79.42(5) . . ?
N1 Y Cl1 99.71(6) . . ?
O3 Y Cl1 88.03(4) . . ?
O2 Y Cl1 85.68(4) . . ?
O1 Y Cl1 81.21(4) . . ?
N1 Y Cl2 99.54(6) . . ?
O3 Y Cl2 92.04(4) . . ?
O2 Y Cl2 86.84(4) . . ?
O1 Y Cl2 79.69(4) . . ?
Cl1 Y Cl2 160.47(2) . . ?
C1 N1 Y 174.34(16) . . ?
C2 N2 C1 111.10(17) . . ?
C2 N2 C4 124.68(17) . . ?
C1 N2 C4 123.74(17) . . ?
C3 N3 C1 111.08(17) . . ?
C3 N3 C16 123.97(17) . . ?
C1 N3 C16 123.91(17) . . ?
N1 C1 N3 129.25(19) . . ?
N1 C1 N2 129.16(19) . . ?
N3 C1 N2 101.59(16) . . ?
C3 C2 N2 108.12(18) . . ?
C2 C3 N3 108.11(19) . . ?
C9 C4 C5 122.44(19) . . ?
C9 C4 N2 118.76(19) . . ?
C5 C4 N2 118.78(19) . . ?
C6 C5 C4 117.4(2) . . ?
C6 C5 C13 122.2(2) . . ?
C4 C5 C13 120.36(19) . . ?
C7 C6 C5 121.4(2) . . ?
C6 C7 C8 120.1(2) . . ?
C7 C8 C9 121.1(2) . . ?
C8 C9 C4 117.6(2) . . ?
C8 C9 C10 121.6(2) . . ?
C4 C9 C10 120.77(19) . . ?
C12 C10 C9 114.3(2) . . ?
C12 C10 C11 109.9(2) . . ?
C9 C10 C11 110.5(2) . . ?
C5 C13 C15 110.41(19) . . ?
C5 C13 C14 113.7(2) . . ?
C15 C13 C14 110.5(2) . . ?
C21 C16 C17 122.05(19) . . ?
C21 C16 N3 118.99(19) . . ?
C17 C16 N3 118.9(2) . . ?
C18 C17 C16 117.7(2) . . ?
C18 C17 C22 120.2(2) . . ?
C16 C17 C22 122.12(19) . . ?
C19 C18 C17 121.3(2) . . ?
C18 C19 C20 120.0(2) . . ?
C19 C20 C21 121.3(2) . . ?
C16 C21 C20 117.6(2) . . ?
C16 C21 C25 122.48(19) . . ?
C20 C21 C25 119.9(2) . . ?
C17 C22 C24 111.44(19) . . ?
C17 C22 C23 111.73(19) . . ?
C24 C22 C23 110.7(2) . . ?
C21 C25 C27 111.42(19) . . ?
C21 C25 C26 110.79(19) . . ?
C27 C25 C26 110.7(2) . . ?
C31 O1 C28 109.51(17) . . ?
C31 O1 Y 125.76(13) . . ?
C28 O1 Y 124.72(13) . . ?
O1 C28 C29 105.3(2) . . ?
C28 C29 C30 102.3(2) . . ?
C29 C30 C31 102.5(2) . . ?
O1 C31 C30 105.4(2) . . ?
C32 O2 C35 109.55(16) . . ?
C32 O2 Y 126.14(13) . . ?
C35 O2 Y 124.29(13) . . ?
O2 C32 C33 105.49(19) . . ?
C32 C33 C34 102.03(19) . . ?
C35 C34 C33 102.26(19) . . ?
O2 C35 C34 105.1(2) . . ?
C39 O3 C36 108.94(16) . . ?
C39 O3 Y 127.06(13) . . ?
C36 O3 Y 123.84(12) . . ?
O3 C36 C37 104.91(18) . . ?
C36 C37 C38 102.10(18) . . ?
C39 C38 C37 101.60(18) . . ?
O3 C39 C38 105.03(19) . . ?
C40 O4 C43 108.0(2) . . ?
O4 C40 C41 108.1(3) . . ?
C42 C41 C40 106.7(3) . . ?
C41 C42 C43 106.3(3) . . ?
O4 C43 C42 106.2(2) . . ?

loop_
_geom_bond_atom_site_label_1
_geom_bond_atom_site_label_2
_geom_bond_distance
_geom_bond_site_symmetry_2
_geom_bond_publ_flag
Y N1 2.1278(18) . ?
Y O3 2.3327(15) . ?
Y O2 2.3440(15) . ?
Y O1 2.4938(15) . ?
Y Cl1 2.6119(7) . ?
Y Cl2 2.6175(7) . ?
N1 C1 1.254(3) . ?
N2 C2 1.392(3) . ?
N2 C1 1.422(3) . ?
N2 C4 1.434(3) . ?
N3 C3 1.394(3) . ?
N3 C1 1.419(3) . ?
N3 C16 1.430(3) . ?
C2 C3 1.335(3) . ?
C4 C9 1.400(3) . ?
C4 C5 1.404(3) . ?
C5 C6 1.397(3) . ?
C5 C13 1.518(3) . ?
C6 C7 1.380(3) . ?
C7 C8 1.386(3) . ?
C8 C9 1.397(3) . ?
C9 C10 1.524(3) . ?
C10 C12 1.520(3) . ?
C10 C11 1.529(4) . ?
C13 C15 1.528(3) . ?
C13 C14 1.531(3) . ?
C16 C21 1.400(3) . ?
C16 C17 1.408(3) . ?
C17 C18 1.396(3) . ?
C17 C22 1.517(3) . ?
C18 C19 1.379(3) . ?
C19 C20 1.385(3) . ?
C20 C21 1.400(3) . ?
C21 C25 1.515(3) . ?
C22 C24 1.529(3) . ?
C22 C23 1.530(3) . ?
C25 C27 1.522(3) . ?
C25 C26 1.531(3) . ?
O1 C31 1.449(3) . ?
O1 C28 1.453(3) . ?
C28 C29 1.507(4) . ?
C29 C30 1.513(4) . ?
C30 C31 1.519(4) . ?
O2 C32 1.454(3) . ?
O2 C35 1.460(3) . ?
C32 C33 1.511(3) . ?
C33 C34 1.526(4) . ?
C34 C35 1.519(3) . ?
O3 C39 1.463(3) . ?
O3 C36 1.468(3) . ?
C36 C37 1.509(3) . ?
C37 C38 1.523(3) . ?
C38 C39 1.513(3) . ?
O4 C40 1.400(4) . ?
O4 C43 1.420(3) . ?
C40 C41 1.481(5) . ?
C41 C42 1.431(5) . ?
C42 C43 1.500(4) . ?

loop_
_geom_torsion_atom_site_label_1
_geom_torsion_atom_site_label_2
_geom_torsion_atom_site_label_3
_geom_torsion_atom_site_label_4
_geom_torsion
_geom_torsion_site_symmetry_1
_geom_torsion_site_symmetry_2
_geom_torsion_site_symmetry_3
_geom_torsion_site_symmetry_4
_geom_torsion_publ_flag
O3 Y N1 C1 142.8(17) . . . . ?
O2 Y N1 C1 -39.8(17) . . . . ?
O1 Y N1 C1 119.9(18) . . . . ?
Cl1 Y N1 C1 -127.5(17) . . . . ?
Cl2 Y N1 C1 49.1(17) . . . . ?
Y N1 C1 N3 -118.0(16) . . . . ?
Y N1 C1 N2 61.5(18) . . . . ?
C3 N3 C1 N1 -179.8(2) . . . . ?
C16 N3 C1 N1 -11.1(4) . . . . ?
C3 N3 C1 N2 0.7(2) . . . . ?
C16 N3 C1 N2 169.32(19) . . . . ?
C2 N2 C1 N1 179.8(2) . . . . ?
C4 N2 C1 N1 7.5(4) . . . . ?
C2 N2 C1 N3 -0.6(2) . . . . ?
C4 N2 C1 N3 -172.92(18) . . . . ?
C1 N2 C2 C3 0.3(3) . . . . ?
C4 N2 C2 C3 172.6(2) . . . . ?
N2 C2 C3 N3 0.1(3) . . . . ?
C1 N3 C3 C2 -0.5(3) . . . . ?
C16 N3 C3 C2 -169.2(2) . . . . ?
C2 N2 C4 C9 -96.0(3) . . . . ?
C1 N2 C4 C9 75.3(3) . . . . ?
C2 N2 C4 C5 82.2(3) . . . . ?
C1 N2 C4 C5 -106.4(2) . . . . ?
C9 C4 C5 C6 -0.6(3) . . . . ?
N2 C4 C5 C6 -178.78(19) . . . . ?
C9 C4 C5 C13 -178.1(2) . . . . ?
N2 C4 C5 C13 3.7(3) . . . . ?
C4 C5 C6 C7 -0.2(3) . . . . ?
C13 C5 C6 C7 177.2(2) . . . . ?
C5 C6 C7 C8 0.9(4) . . . . ?
C6 C7 C8 C9 -0.7(4) . . . . ?
C7 C8 C9 C4 -0.1(3) . . . . ?
C7 C8 C9 C10 177.5(2) . . . . ?
C5 C4 C9 C8 0.8(3) . . . . ?
N2 C4 C9 C8 178.94(19) . . . . ?
C5 C4 C9 C10 -176.9(2) . . . . ?
N2 C4 C9 C10 1.3(3) . . . . ?
C8 C9 C10 C12 28.2(3) . . . . ?
C4 C9 C10 C12 -154.2(2) . . . . ?
C8 C9 C10 C11 -96.4(3) . . . . ?
C4 C9 C10 C11 81.2(3) . . . . ?
C6 C5 C13 C15 -98.8(3) . . . . ?
C4 C5 C13 C15 78.6(3) . . . . ?
C6 C5 C13 C14 26.1(3) . . . . ?
C4 C5 C13 C14 -156.5(2) . . . . ?
C3 N3 C16 C21 -88.0(3) . . . . ?
C1 N3 C16 C21 104.8(2) . . . . ?
C3 N3 C16 C17 90.3(3) . . . . ?
C1 N3 C16 C17 -76.9(3) . . . . ?
C21 C16 C17 C18 0.1(3) . . . . ?
N3 C16 C17 C18 -178.12(19) . . . . ?
C21 C16 C17 C22 -179.8(2) . . . . ?
N3 C16 C17 C22 1.9(3) . . . . ?
C16 C17 C18 C19 -0.6(3) . . . . ?
C22 C17 C18 C19 179.4(2) . . . . ?
C17 C18 C19 C20 0.6(4) . . . . ?
C18 C19 C20 C21 -0.1(4) . . . . ?
C17 C16 C21 C20 0.3(3) . . . . ?
N3 C16 C21 C20 178.55(19) . . . . ?
C17 C16 C21 C25 -179.7(2) . . . . ?
N3 C16 C21 C25 -1.4(3) . . . . ?
C19 C20 C21 C16 -0.3(3) . . . . ?
C19 C20 C21 C25 179.7(2) . . . . ?
C18 C17 C22 C24 -69.4(3) . . . . ?
C16 C17 C22 C24 110.6(2) . . . . ?
C18 C17 C22 C23 55.0(3) . . . . ?
C16 C17 C22 C23 -125.1(2) . . . . ?
C16 C21 C25 C27 124.4(2) . . . . ?
C20 C21 C25 C27 -55.6(3) . . . . ?
C16 C21 C25 C26 -111.9(2) . . . . ?
C20 C21 C25 C26 68.2(3) . . . . ?
N1 Y O1 C31 144.0(16) . . . . ?
O3 Y O1 C31 120.88(18) . . . . ?
O2 Y O1 C31 -56.15(17) . . . . ?
Cl1 Y O1 C31 31.06(17) . . . . ?
Cl2 Y O1 C31 -144.83(17) . . . . ?
N1 Y O1 C28 -34.9(17) . . . . ?
O3 Y O1 C28 -57.95(17) . . . . ?
O2 Y O1 C28 125.03(18) . . . . ?
Cl1 Y O1 C28 -147.76(17) . . . . ?
Cl2 Y O1 C28 36.35(17) . . . . ?
C31 O1 C28 C29 -14.7(3) . . . . ?
Y O1 C28 C29 164.30(16) . . . . ?
O1 C28 C29 C30 33.0(3) . . . . ?
C28 C29 C30 C31 -38.2(3) . . . . ?
C28 O1 C31 C30 -9.8(3) . . . . ?
Y O1 C31 C30 171.25(15) . . . . ?
C29 C30 C31 O1 30.0(3) . . . . ?
N1 Y O2 C32 119.90(17) . . . . ?
O3 Y O2 C32 -66.9(2) . . . . ?
O1 Y O2 C32 -59.26(17) . . . . ?
Cl1 Y O2 C32 -141.11(17) . . . . ?
Cl2 Y O2 C32 20.84(16) . . . . ?
N1 Y O2 C35 -58.44(18) . . . . ?
O3 Y O2 C35 114.8(2) . . . . ?
O1 Y O2 C35 122.40(17) . . . . ?
Cl1 Y O2 C35 40.55(17) . . . . ?
Cl2 Y O2 C35 -157.51(17) . . . . ?
C35 O2 C32 C33 -13.4(3) . . . . ?
Y O2 C32 C33 168.03(14) . . . . ?
O2 C32 C33 C34 32.7(2) . . . . ?
C32 C33 C34 C35 -39.1(3) . . . . ?
C32 O2 C35 C34 -11.7(3) . . . . ?
Y O2 C35 C34 166.86(14) . . . . ?
C33 C34 C35 O2 31.7(3) . . . . ?
N1 Y O3 C39 126.62(18) . . . . ?
O2 Y O3 C39 -46.7(3) . . . . ?
O1 Y O3 C39 -54.32(18) . . . . ?
Cl1 Y O3 C39 27.10(18) . . . . ?
Cl2 Y O3 C39 -133.35(18) . . . . ?
N1 Y O3 C36 -48.37(17) . . . . ?
O2 Y O3 C36 138.33(17) . . . . ?
O1 Y O3 C36 130.69(17) . . . . ?
Cl1 Y O3 C36 -147.89(16) . . . . ?
Cl2 Y O3 C36 51.66(16) . . . . ?
C39 O3 C36 C37 -12.5(2) . . . . ?
Y O3 C36 C37 163.31(14) . . . . ?
O3 C36 C37 C38 33.5(2) . . . . ?
C36 C37 C38 C39 -41.4(2) . . . . ?
C36 O3 C39 C38 -14.0(2) . . . . ?
Y O3 C39 C38 170.41(14) . . . . ?
C37 C38 C39 O3 34.3(2) . . . . ?
C43 O4 C40 C41 19.8(5) . . . . ?
O4 C40 C41 C42 -8.9(6) . . . . ?
C40 C41 C42 C43 -4.7(6) . . . . ?
C40 O4 C43 C42 -22.5(4) . . . . ?
C41 C42 C43 O4 16.6(4) . . . . ?
